data_4504858
loop_
_publ_author_name
'Liu, Cai-Ming'
'Zhang, De-Qing'
'Zhu, Dao-Ben'

_publ_section_title
;
 3D Supramolecular Array Assembled by Cross-like Arrangement of 1D
 Sandwich Mixed Molybdenum&#x2212;Vanadium Polyoxometalate Bridged
 Coordination Polymer Chains:&#x2009; Hydrothermal Synthesis and Crystal
 Structure of {[MoVI5MoV3VIV8O40(PO4)][Ni(en)2]}[Ni(en)2]2&#x00B7;4H2O
;
_journal_issue 4
_journal_name_full 'Crystal Growth &amp; Design'
_journal_page_first 1639
_journal_paper_doi 10.1021/cg049556e
_journal_volume 5
_journal_year 2005
_chemical_formula_sum 'C12 H48 Mo8 N12 Ni3 O48 P V8'
_chemical_formula_weight 2510.76
_chemical_name_systematic
; 
 ? 
;
_space_group_IT_number 15
_symmetry_cell_setting monoclinic
_symmetry_space_group_name_Hall '-C 2yc'
_symmetry_space_group_name_H-M 'C 1 2/c 1'
_atom_sites_solution_hydrogens geom
_atom_sites_solution_primary direct
_atom_sites_solution_secondary difmap
_audit_creation_method SHELXL-97
_cell_angle_alpha 90.00
_cell_angle_beta 106.60(3)
_cell_angle_gamma 90.00
_cell_formula_units_Z 4
_cell_length_a 26.186(5)
_cell_length_b 13.520(3)
_cell_length_c 19.559(4)
_cell_measurement_temperature 293(2)
_cell_volume 6636(3)
_computing_cell_refinement 'RAPID AUTO (Rigaku, 2001)'
_computing_data_collection 'RAPID AUTO (Rigaku, 2001)'
_computing_data_reduction 'RAPID AUTO (Rigaku, 2001)'
_computing_molecular_graphics 'SHELXTL-97 (Siemens, 1994)'
_computing_publication_material 'SHELXTL-97 (Siemens, 1994)'
_computing_structure_refinement 'SHELXL-97 (Sheldrick, 1997)'
_computing_structure_solution 'SHELXS-97 (Sheldrick, 1990)'
_diffrn_ambient_temperature 293(2)
_diffrn_measured_fraction_theta_full 0.992
_diffrn_measured_fraction_theta_max 0.992
_diffrn_measurement_device_type 'Rigaku R-AXIS RAPID IP'
_diffrn_measurement_method Oscillation
_diffrn_radiation_monochromator graphite
_diffrn_radiation_source 'fine-focus sealed tube'
_diffrn_radiation_type MoK\a
_diffrn_radiation_wavelength 0.71073
_diffrn_reflns_av_R_equivalents 0.0250
_diffrn_reflns_av_sigmaI/netI 0.0535
_diffrn_reflns_limit_h_max 33
_diffrn_reflns_limit_h_min -33
_diffrn_reflns_limit_k_max 17
_diffrn_reflns_limit_k_min -17
_diffrn_reflns_limit_l_max 25
_diffrn_reflns_limit_l_min -25
_diffrn_reflns_number 14112
_diffrn_reflns_theta_full 27.48
_diffrn_reflns_theta_max 27.48
_diffrn_reflns_theta_min 2.31
_exptl_absorpt_coefficient_mu 3.477
_exptl_absorpt_correction_T_max 1.1252
_exptl_absorpt_correction_T_min 0.7211
_exptl_absorpt_correction_type 'PSI scans'
_exptl_crystal_colour Black
_exptl_crystal_density_diffrn 2.513
_exptl_crystal_density_meas Empirical
_exptl_crystal_density_method 'not measured'
_exptl_crystal_description Block
_exptl_crystal_F_000 4828
_exptl_crystal_size_max 0.38
_exptl_crystal_size_mid 0.35
_exptl_crystal_size_min 0.18
_refine_diff_density_max 0.886
_refine_diff_density_min -0.851
_refine_diff_density_rms 0.136
_refine_ls_extinction_coef 0.00008(2)
_refine_ls_extinction_expression Fc^*^=kFc[1+0.001xFc^2^\l^3^/sin(2\q)]^-1/4^
_refine_ls_extinction_method SHELXL
_refine_ls_goodness_of_fit_ref 0.932
_refine_ls_hydrogen_treatment mixed
_refine_ls_matrix_type full
_refine_ls_number_parameters 446
_refine_ls_number_reflns 7550
_refine_ls_number_restraints 0
_refine_ls_restrained_S_all 0.932
_refine_ls_R_factor_all 0.0580
_refine_ls_R_factor_gt 0.0371
_refine_ls_shift/su_max 0.001
_refine_ls_shift/su_mean 0.000
_refine_ls_structure_factor_coef Fsqd
_refine_ls_weighting_details 'calc w=1/[\s^2^(Fo^2^)+(0.0562P)^2^+0.0000P] where P=(Fo^2^+2Fc^2^)/3'
_refine_ls_weighting_scheme calc
_refine_ls_wR_factor_gt 0.0948
_refine_ls_wR_factor_ref 0.0987
_reflns_number_gt 5115
_reflns_number_total 7550
_reflns_threshold_expression >2sigma(I)
_cod_data_source_file cg049556esi20041231_021539.cif
_cod_data_source_block 1
_cod_depositor_comments
;
The following automatic conversions were performed:

'_symmetry_cell_setting' value 'Monoclinic' changed to 'monoclinic'
according to /home/saulius/struct/CIF-dictionaries/cif_core.dic
dictionary named 'cif_core.dic' version 2.4.1 from 2010-06-29.

Automatic conversion script
Id: cif_fix_values 1715 2011-07-08 13:25:40Z adriana 
;
_cod_original_cell_volume 6636(2)
_cod_original_sg_symbol_H-M C2/c
_cod_database_code 4504858

loop_
_symmetry_equiv_pos_as_xyz
'x, y, z'
'-x, y, -z+1/2'
'x+1/2, y+1/2, z'
'-x+1/2, y+1/2, -z+1/2'
'-x, -y, -z'
'x, -y, z-1/2'
'-x+1/2, -y+1/2, -z'
'x+1/2, -y+1/2, z-1/2'

loop_
_atom_site_label
_atom_site_type_symbol
_atom_site_fract_x
_atom_site_fract_y
_atom_site_fract_z
_atom_site_U_iso_or_equiv
_atom_site_adp_type
_atom_site_occupancy
_atom_site_symmetry_multiplicity
_atom_site_calc_flag
_atom_site_refinement_flags
P1 P -0.2500 1.2500 0.5000 0.0232(4) Uani 1 2 d S
Mo1 Mo -0.338522(19) 1.36782(3) 0.34468(2) 0.03213(12) Uani 1 1 d .
Mo2 Mo -0.153011(19) 1.39218(4) 0.63386(2) 0.03385(13) Uani 1 1 d .
Mo3 Mo -0.299115(18) 1.15310(3) 0.64266(2) 0.02926(12) Uani 1 1 d .
Mo4 Mo -0.290963(19) 1.41222(4) 0.62002(2) 0.03392(13) Uani 1 1 d .
V1 V -0.13224(3) 1.44309(7) 0.49305(5) 0.0297(2) Uani 1 1 d .
V2 V -0.24190(3) 1.51528(6) 0.47863(4) 0.0288(2) Uani 1 1 d .
V3 V -0.35417(4) 1.47993(7) 0.47226(5) 0.0334(2) Uani 1 1 d .
V4 V -0.38980(4) 1.27340(7) 0.48676(5) 0.0330(2) Uani 1 1 d .
Ni1 Ni 0.0000 1.5000 0.5000 0.0388(3) Uani 1 2 d S
Ni2 Ni 0.23868(4) 1.22863(6) 0.34019(4) 0.0533(2) Uani 1 1 d .
N1 N -0.0165(2) 1.3861(4) 0.4248(3) 0.0552(14) Uani 1 1 d .
H1A H 0.0124 1.3474 0.4307 0.066 Uiso 1 1 calc R
H1B H -0.0434 1.3485 0.4306 0.066 Uiso 1 1 calc R
N2 N -0.0087(2) 1.5870(4) 0.4095(3) 0.0564(15) Uani 1 1 d .
H2A H -0.0390 1.6222 0.4004 0.068 Uiso 1 1 calc R
H2B H 0.0188 1.6296 0.4166 0.068 Uiso 1 1 calc R
N3 N 0.3011(3) 1.3041(4) 0.3794(4) 0.081(2) Uani 1 1 d .
H3A H 0.3026 1.3539 0.3495 0.097 Uiso 1 1 calc R
H3B H 0.2998 1.3308 0.4211 0.097 Uiso 1 1 calc R
N4 N 0.2864(2) 1.1354(4) 0.3166(3) 0.0587(15) Uani 1 1 d .
H4A H 0.2852 1.0780 0.3395 0.070 Uiso 1 1 calc R
H4B H 0.2756 1.1233 0.2694 0.070 Uiso 1 1 calc R
N5 N 0.1772(2) 1.1487(4) 0.3038(3) 0.0562(15) Uani 1 1 d .
H5A H 0.1766 1.1258 0.2604 0.067 Uiso 1 1 calc R
H5B H 0.1786 1.0964 0.3328 0.067 Uiso 1 1 calc R
N6 N 0.1920(3) 1.3241(4) 0.3620(3) 0.0664(17) Uani 1 1 d .
H6A H 0.2067 1.3481 0.4062 0.080 Uiso 1 1 calc R
H6B H 0.1875 1.3748 0.3310 0.080 Uiso 1 1 calc R
C1 C -0.0311(5) 1.4282(8) 0.3551(5) 0.128(5) Uani 1 1 d .
H1C H -0.0198 1.3836 0.3234 0.154 Uiso 1 1 calc R
H1D H -0.0697 1.4324 0.3383 0.154 Uiso 1 1 calc R
C2 C -0.0100(4) 1.5223(7) 0.3498(4) 0.101(3) Uani 1 1 d .
H2C H -0.0310 1.5535 0.3062 0.121 Uiso 1 1 calc R
H2D H 0.0260 1.5147 0.3462 0.121 Uiso 1 1 calc R
C3 C 0.3488(4) 1.2434(8) 0.3913(6) 0.110(4) Uani 1 1 d .
H3C H 0.3791 1.2848 0.3917 0.133 Uiso 1 1 calc R
H3D H 0.3560 1.2107 0.4373 0.133 Uiso 1 1 calc R
C4 C 0.3410(4) 1.1720(7) 0.3366(4) 0.078(2) Uani 1 1 d .
H4C H 0.3655 1.1174 0.3528 0.094 Uiso 1 1 calc R
H4D H 0.3486 1.2013 0.2952 0.094 Uiso 1 1 calc R
C5 C 0.1276(4) 1.2071(6) 0.2986(5) 0.083(3) Uani 1 1 d .
H5C H 0.1160 1.2406 0.2529 0.100 Uiso 1 1 calc R
H5D H 0.0992 1.1637 0.3031 0.100 Uiso 1 1 calc R
C6 C 0.1409(4) 1.2808(7) 0.3581(5) 0.095(3) Uani 1 1 d .
H6C H 0.1138 1.3319 0.3493 0.114 Uiso 1 1 calc R
H6D H 0.1422 1.2485 0.4028 0.114 Uiso 1 1 calc R
O1 O -0.2539(3) 1.3323(5) 0.4471(3) 0.0272(15) Uani 0.50 1 d P
O2 O -0.2102(3) 1.2347(5) 0.4559(4) 0.0277(15) Uani 0.50 1 d P
O3 O -0.2601(3) 1.1484(5) 0.4624(3) 0.0252(14) Uani 0.50 1 d P
O4 O -0.3075(2) 1.2515(5) 0.4476(3) 0.0260(15) Uani 0.50 1 d P
O5 O -0.1468(3) 1.2663(3) 0.6742(3) 0.0820(19) Uani 1 1 d .
O6 O -0.2957(2) 1.2892(3) 0.6604(3) 0.0747(16) Uani 1 1 d .
O7 O -0.21655(18) 1.4169(5) 0.6560(2) 0.0831(19) Uani 1 1 d .
O8 O -0.27448(16) 1.3622(4) 0.3207(2) 0.0645(14) Uani 1 1 d .
O9 O -0.32056(17) 1.1082(3) 0.7087(2) 0.0534(12) Uani 1 1 d .
O10 O -0.37844(16) 1.4221(3) 0.2724(2) 0.0513(11) Uani 1 1 d .
O11 O -0.39443(17) 1.5717(3) 0.4624(2) 0.0559(12) Uani 1 1 d .
O12 O -0.28677(15) 1.5064(3) 0.54420(19) 0.0465(10) Uani 1 1 d .
O13 O -0.08367(14) 1.5166(3) 0.4904(2) 0.0415(9) Uani 1 1 d .
O14 O -0.11060(16) 1.3482(3) 0.5700(2) 0.0440(10) Uani 1 1 d .
O15 O -0.30818(17) 1.4853(3) 0.6783(2) 0.0482(10) Uani 1 1 d .
O16 O -0.17476(15) 1.4866(3) 0.55355(19) 0.0428(10) Uani 1 1 d .
O17 O -0.23866(15) 1.6326(3) 0.4708(2) 0.0409(9) Uani 1 1 d .
O18 O -0.10971(17) 1.4579(3) 0.6964(2) 0.0512(11) Uani 1 1 d .
O19 O -0.38217(17) 1.3657(3) 0.4120(2) 0.0499(11) Uani 1 1 d .
O20 O -0.35899(16) 1.3888(3) 0.5467(2) 0.0459(10) Uani 1 1 d .
O21 O -0.45150(15) 1.2823(3) 0.4810(2) 0.0440(10) Uani 1 1 d .
O22 O -0.31036(14) 1.4837(3) 0.40693(19) 0.0365(9) Uani 1 1 d .
O23 O -0.36557(15) 1.1740(3) 0.5644(2) 0.0434(10) Uani 1 1 d .
O24 O -0.19783(14) 1.4671(3) 0.41770(19) 0.0366(9) Uani 1 1 d .
O1W O -0.0654(7) 1.040(3) 0.3751(12) 0.32(2) Uani 0.50 1 d P
O2W O -0.0021(5) 0.9002(17) 0.1813(7) 0.377(13) Uani 1 1 d .
O3W O 0.0195(8) 1.1795(19) 0.384(3) 0.57(4) Uani 0.50 1 d P

loop_
_atom_site_aniso_label
_atom_site_aniso_U_11
_atom_site_aniso_U_22
_atom_site_aniso_U_33
_atom_site_aniso_U_23
_atom_site_aniso_U_13
_atom_site_aniso_U_12
P1 0.0248(9) 0.0236(9) 0.0219(9) -0.0003(7) 0.0076(7) -0.0022(7)
Mo1 0.0369(3) 0.0312(3) 0.0264(2) 0.00329(19) 0.0061(2) 0.0015(2)
Mo2 0.0369(3) 0.0376(3) 0.0258(2) -0.0051(2) 0.0069(2) -0.0127(2)
Mo3 0.0343(2) 0.0290(2) 0.0252(2) 0.00081(18) 0.00990(19) -0.00451(19)
Mo4 0.0408(3) 0.0342(3) 0.0281(3) -0.00413(19) 0.0119(2) 0.0039(2)
V1 0.0267(5) 0.0314(5) 0.0309(5) 0.0005(4) 0.0081(4) -0.0073(4)
V2 0.0334(5) 0.0241(4) 0.0294(5) 0.0016(4) 0.0098(4) -0.0013(4)
V3 0.0344(5) 0.0309(5) 0.0361(5) 0.0020(4) 0.0122(4) 0.0047(4)
V4 0.0263(5) 0.0318(5) 0.0423(5) 0.0022(4) 0.0119(4) -0.0007(4)
Ni1 0.0327(5) 0.0461(6) 0.0377(6) 0.0016(5) 0.0100(4) -0.0132(5)
Ni2 0.0888(7) 0.0311(4) 0.0379(4) 0.0014(3) 0.0150(4) -0.0006(4)
N1 0.054(3) 0.057(4) 0.063(4) -0.008(3) 0.031(3) -0.017(3)
N2 0.040(3) 0.073(4) 0.046(3) 0.013(3) -0.005(2) -0.019(3)
N3 0.104(6) 0.038(3) 0.093(5) -0.005(3) 0.017(4) -0.011(4)
N4 0.085(4) 0.052(3) 0.037(3) -0.002(3) 0.013(3) 0.006(3)
N5 0.085(4) 0.045(3) 0.037(3) 0.001(2) 0.013(3) -0.002(3)
N6 0.112(5) 0.042(3) 0.048(3) -0.004(3) 0.026(4) -0.001(3)
C1 0.233(14) 0.106(9) 0.051(5) -0.018(5) 0.052(7) -0.042(9)
C2 0.153(9) 0.105(8) 0.038(4) 0.006(5) 0.018(5) -0.038(7)
C3 0.103(8) 0.089(8) 0.138(10) -0.026(7) 0.032(7) -0.004(6)
C4 0.094(7) 0.075(6) 0.072(6) 0.005(5) 0.033(5) 0.001(5)
C5 0.090(7) 0.073(6) 0.085(6) -0.002(5) 0.023(5) -0.005(5)
C6 0.126(9) 0.077(6) 0.096(7) -0.006(5) 0.057(7) 0.009(6)
O1 0.033(4) 0.028(4) 0.021(3) 0.006(3) 0.007(3) -0.006(3)
O2 0.028(4) 0.030(4) 0.027(4) -0.003(3) 0.011(3) -0.004(3)
O3 0.031(4) 0.025(3) 0.021(3) -0.005(3) 0.009(3) -0.003(3)
O4 0.019(3) 0.032(4) 0.024(3) 0.002(3) 0.002(3) -0.002(3)
O5 0.168(6) 0.032(2) 0.081(4) -0.007(2) 0.093(4) -0.017(3)
O6 0.099(4) 0.029(2) 0.060(3) 0.001(2) -0.035(3) -0.006(2)
O7 0.042(3) 0.167(6) 0.044(3) 0.043(3) 0.018(2) 0.013(3)
O8 0.036(2) 0.093(4) 0.064(3) -0.051(3) 0.013(2) -0.007(2)
O9 0.066(3) 0.062(3) 0.040(2) -0.005(2) 0.028(2) -0.027(2)
O10 0.049(3) 0.059(3) 0.036(2) 0.007(2) -0.002(2) 0.012(2)
O11 0.052(3) 0.048(3) 0.068(3) 0.007(2) 0.019(2) 0.021(2)
O12 0.039(2) 0.069(3) 0.031(2) 0.011(2) 0.0092(18) -0.010(2)
O13 0.034(2) 0.044(2) 0.046(2) 0.0040(19) 0.0129(18) -0.0138(18)
O14 0.060(3) 0.036(2) 0.043(2) 0.0068(18) 0.027(2) 0.0056(19)
O15 0.072(3) 0.040(2) 0.039(2) -0.0019(19) 0.026(2) 0.006(2)
O16 0.041(2) 0.059(3) 0.031(2) 0.0089(19) 0.0140(17) 0.011(2)
O17 0.050(2) 0.028(2) 0.046(2) 0.0004(17) 0.0154(19) -0.0021(17)
O18 0.057(3) 0.054(3) 0.035(2) -0.005(2) 0.001(2) -0.026(2)
O19 0.062(3) 0.045(2) 0.054(3) -0.010(2) 0.035(2) -0.020(2)
O20 0.050(2) 0.035(2) 0.043(2) 0.0078(18) -0.001(2) -0.0091(19)
O21 0.030(2) 0.046(2) 0.058(3) 0.007(2) 0.0159(19) 0.0007(18)
O22 0.034(2) 0.040(2) 0.040(2) -0.0084(17) 0.0162(17) -0.0050(17)
O23 0.045(2) 0.036(2) 0.041(2) -0.0052(18) -0.0006(19) 0.0053(18)
O24 0.032(2) 0.040(2) 0.034(2) -0.0078(17) 0.0032(16) 0.0013(17)
O1W 0.116(14) 0.63(5) 0.28(3) -0.28(3) 0.156(17) -0.11(2)
O2W 0.141(9) 0.75(4) 0.221(13) -0.162(18) 0.012(9) -0.125(16)
O3W 0.137(16) 0.27(3) 1.40(11) 0.54(5) 0.38(4) 0.176(18)

loop_
_atom_type_symbol
_atom_type_description
_atom_type_scat_dispersion_real
_atom_type_scat_dispersion_imag
_atom_type_scat_source
C C 0.0033 0.0016 'International Tables Vol C Tables 4.2.6.8 and 6.1.1.4'
H H 0.0000 0.0000 'International Tables Vol C Tables 4.2.6.8 and 6.1.1.4'
N N 0.0061 0.0033 'International Tables Vol C Tables 4.2.6.8 and 6.1.1.4'
O O 0.0106 0.0060 'International Tables Vol C Tables 4.2.6.8 and 6.1.1.4'
P P 0.1023 0.0942 'International Tables Vol C Tables 4.2.6.8 and 6.1.1.4'
V V 0.3005 0.5294 'International Tables Vol C Tables 4.2.6.8 and 6.1.1.4'
Ni Ni 0.3393 1.1124 'International Tables Vol C Tables 4.2.6.8 and 6.1.1.4'
Mo Mo -1.6832 0.6857 'International Tables Vol C Tables 4.2.6.8 and 6.1.1.4'

loop_
_geom_angle_atom_site_label_1
_geom_angle_atom_site_label_2
_geom_angle_atom_site_label_3
_geom_angle
_geom_angle_site_symmetry_1
_geom_angle_site_symmetry_3
O1 P1 O1 180.000(2) . 7_476
O1 P1 O2 68.8(4) . .
O1 P1 O2 111.2(4) 7_476 .
O1 P1 O2 111.2(4) . 7_476
O1 P1 O2 68.8(4) 7_476 7_476
O2 P1 O2 180.000(2) . 7_476
O1 P1 O3 111.2(4) . .
O1 P1 O3 68.8(4) 7_476 .
O2 P1 O3 70.4(3) . .
O2 P1 O3 109.6(3) 7_476 .
O1 P1 O3 68.8(4) . 7_476
O1 P1 O3 111.2(4) 7_476 7_476
O2 P1 O3 109.6(3) . 7_476
O2 P1 O3 70.4(3) 7_476 7_476
O3 P1 O3 180.0(5) . 7_476
O1 P1 O4 108.9(3) . 7_476
O1 P1 O4 71.1(3) 7_476 7_476
O2 P1 O4 71.8(4) . 7_476
O2 P1 O4 108.2(3) 7_476 7_476
O3 P1 O4 107.6(3) . 7_476
O3 P1 O4 72.4(3) 7_476 7_476
O1 P1 O4 71.1(3) . .
O1 P1 O4 108.9(3) 7_476 .
O2 P1 O4 108.2(3) . .
O2 P1 O4 71.8(4) 7_476 .
O3 P1 O4 72.4(3) . .
O3 P1 O4 107.6(3) 7_476 .
O4 P1 O4 180.0(3) 7_476 .
O10 Mo1 O8 101.3(2) . .
O10 Mo1 O5 102.4(2) . 7_476
O8 Mo1 O5 93.4(2) . 7_476
O10 Mo1 O19 103.3(2) . .
O8 Mo1 O19 154.0(2) . .
O5 Mo1 O19 89.59(18) 7_476 .
O10 Mo1 O22 101.84(19) . .
O8 Mo1 O22 89.03(16) . .
O5 Mo1 O22 154.6(2) 7_476 .
O19 Mo1 O22 77.74(15) . .
O10 Mo1 O4 159.9(2) . .
O8 Mo1 O4 93.9(2) . .
O5 Mo1 O4 63.3(2) 7_476 .
O19 Mo1 O4 64.6(2) . .
O22 Mo1 O4 91.38(19) . .
O10 Mo1 V3 106.09(15) . .
O8 Mo1 V3 124.50(13) . .
O5 Mo1 V3 125.25(13) 7_476 .
O19 Mo1 V3 38.93(12) . .
O22 Mo1 V3 38.81(10) . .
O4 Mo1 V3 75.05(15) . .
O18 Mo2 O5 102.5(2) . .
O18 Mo2 O7 101.5(2) . .
O5 Mo2 O7 92.4(2) . .
O18 Mo2 O16 102.72(19) . .
O5 Mo2 O16 153.7(2) . .
O7 Mo2 O16 89.69(18) . .
O18 Mo2 O14 103.7(2) . .
O5 Mo2 O14 89.79(18) . .
O7 Mo2 O14 153.7(2) . .
O16 Mo2 O14 77.28(15) . .
O18 Mo2 V1 106.55(14) . .
O5 Mo2 V1 125.13(13) . .
O7 Mo2 V1 124.94(14) . .
O16 Mo2 V1 38.60(11) . .
O14 Mo2 V1 38.69(11) . .
O9 Mo3 O8 101.7(2) . 7_476
O9 Mo3 O6 102.9(2) . .
O8 Mo3 O6 92.8(2) 7_476 .
O9 Mo3 O23 103.6(2) . .
O8 Mo3 O23 153.50(19) 7_476 .
O6 Mo3 O23 89.28(18) . .
O9 Mo3 O24 101.36(19) . 7_476
O8 Mo3 O24 89.96(17) 7_476 7_476
O6 Mo3 O24 154.5(2) . 7_476
O23 Mo3 O24 77.38(15) . 7_476
O9 Mo3 O2 160.4(2) . 7_476
O8 Mo3 O2 92.6(2) 7_476 7_476
O6 Mo3 O2 62.6(2) . 7_476
O23 Mo3 O2 65.11(19) . 7_476
O24 Mo3 O2 91.95(19) 7_476 7_476
O9 Mo3 V1 106.00(14) . 7_476
O8 Mo3 V1 125.17(12) 7_476 7_476
O6 Mo3 V1 124.60(14) . 7_476
O23 Mo3 V1 38.49(11) . 7_476
O24 Mo3 V1 38.90(10) 7_476 7_476
O2 Mo3 V1 75.65(15) 7_476 7_476
O15 Mo4 O6 100.1(2) . .
O15 Mo4 O7 100.3(2) . .
O6 Mo4 O7 93.4(2) . .
O15 Mo4 O20 103.2(2) . .
O6 Mo4 O20 90.51(18) . .
O7 Mo4 O20 155.1(2) . .
O15 Mo4 O12 102.39(19) . .
O6 Mo4 O12 156.5(2) . .
O7 Mo4 O12 89.14(19) . .
O20 Mo4 O12 77.89(16) . .
O15 Mo4 O2 159.3(2) . 7_476
O6 Mo4 O2 63.4(2) . 7_476
O7 Mo4 O2 93.6(2) . 7_476
O20 Mo4 O2 66.4(2) . 7_476
O12 Mo4 O2 93.07(19) . 7_476
O15 Mo4 O3 158.8(2) . 7_476
O6 Mo4 O3 95.4(2) . 7_476
O7 Mo4 O3 64.2(2) . 7_476
O20 Mo4 O3 91.0(2) . 7_476
O12 Mo4 O3 64.9(2) . 7_476
O2 Mo4 O3 41.8(2) 7_476 7_476
O15 Mo4 V3 106.99(14) . .
O6 Mo4 V3 126.14(14) . .
O7 Mo4 V3 124.97(13) . .
O20 Mo4 V3 38.74(11) . .
O12 Mo4 V3 39.15(11) . .
O2 Mo4 V3 76.62(16) 7_476 .
O3 Mo4 V3 74.46(15) 7_476 .
O13 V1 O23 112.04(19) . 7_476
O13 V1 O16 115.21(19) . .
O23 V1 O16 132.73(18) 7_476 .
O13 V1 O14 111.83(19) . .
O23 V1 O14 82.08(17) 7_476 .
O16 V1 O14 79.51(16) . .
O13 V1 O24 113.80(18) . .
O23 V1 O24 79.80(16) 7_476 .
O16 V1 O24 82.81(16) . .
O14 V1 O24 134.35(18) . .
O13 V1 V2 122.70(15) . .
O23 V1 V2 110.30(12) 7_476 .
O16 V1 V2 41.21(11) . .
O14 V1 V2 110.63(12) . .
O24 V1 V2 41.61(11) . .
O13 V1 V4 118.63(15) . 7_476
O23 V1 V4 41.13(12) 7_476 7_476
O16 V1 V4 109.92(13) . 7_476
O14 V1 V4 40.97(12) . 7_476
O24 V1 V4 111.04(12) . 7_476
V2 V1 V4 118.67(4) . 7_476
O13 V1 Mo2 120.80(14) . .
O23 V1 Mo2 111.01(13) 7_476 .
O16 V1 Mo2 39.64(11) . .
O14 V1 Mo2 39.87(11) . .
O24 V1 Mo2 112.16(11) . .
V2 V1 Mo2 75.02(4) . .
V4 V1 Mo2 74.68(3) 7_476 .
O13 V1 Mo3 120.41(14) . 7_476
O23 V1 Mo3 39.66(11) 7_476 7_476
O16 V1 Mo3 111.37(12) . 7_476
O14 V1 Mo3 111.34(13) . 7_476
O24 V1 Mo3 40.15(11) . 7_476
V2 V1 Mo3 75.12(4) . 7_476
V4 V1 Mo3 74.93(3) 7_476 7_476
Mo2 V1 Mo3 118.73(3) . 7_476
O17 V2 O12 100.41(19) . .
O17 V2 O16 101.83(19) . .
O12 V2 O16 94.29(16) . .
O17 V2 O22 102.01(18) . .
O12 V2 O22 81.99(15) . .
O16 V2 O22 156.15(17) . .
O17 V2 O24 102.22(18) . .
O12 V2 O24 157.37(18) . .
O16 V2 O24 80.50(15) . .
O22 V2 O24 93.88(15) . .
O17 V2 V3 103.69(14) . .
O12 V2 V3 41.05(11) . .
O16 V2 V3 131.63(11) . .
O22 V2 V3 40.97(10) . .
O24 V2 V3 131.59(11) . .
O17 V2 V1 105.01(15) . .
O12 V2 V1 131.07(12) . .
O16 V2 V1 40.08(11) . .
O22 V2 V1 130.64(11) . .
O24 V2 V1 40.44(10) . .
V3 V2 V1 151.30(4) . .
O11 V3 O20 113.6(2) . .
O11 V3 O22 113.0(2) . .
O20 V3 O22 133.38(18) . .
O11 V3 O12 111.9(2) . .
O20 V3 O12 79.29(16) . .
O22 V3 O12 83.53(15) . .
O11 V3 O19 114.7(2) . .
O20 V3 O19 81.83(17) . .
O22 V3 O19 79.30(15) . .
O12 V3 O19 133.4(2) . .
O11 V3 V2 119.56(17) . .
O20 V3 V2 110.46(13) . .
O22 V3 V2 41.87(11) . .
O12 V3 V2 41.69(11) . .
O19 V3 V2 110.58(12) . .
O11 V3 V4 121.53(17) . .
O20 V3 V4 40.96(12) . .
O22 V3 V4 110.23(12) . .
O12 V3 V4 110.25(13) . .
O19 V3 V4 40.90(12) . .
V2 V3 V4 118.90(4) . .
O11 V3 Mo4 120.64(17) . .
O20 V3 Mo4 39.40(12) . .
O22 V3 Mo4 111.71(12) . .
O12 V3 Mo4 39.89(11) . .
O19 V3 Mo4 110.19(14) . .
V2 V3 Mo4 75.06(4) . .
V4 V3 Mo4 74.17(3) . .
O11 V3 Mo1 121.58(17) . .
O20 V3 Mo1 110.63(13) . .
O22 V3 Mo1 39.89(11) . .
O12 V3 Mo1 112.12(13) . .
O19 V3 Mo1 39.41(11) . .
V2 V3 Mo1 75.48(4) . .
V4 V3 Mo1 74.39(3) . .
Mo4 V3 Mo1 117.77(3) . .
O21 V4 O19 102.4(2) . .
O21 V4 O20 102.5(2) . .
O19 V4 O20 80.24(16) . .
O21 V4 O14 100.97(19) . 7_476
O19 V4 O14 95.24(16) . 7_476
O20 V4 O14 156.55(17) . 7_476
O21 V4 O23 101.57(19) . .
O19 V4 O23 155.98(18) . .
O20 V4 O23 95.32(16) . .
O14 V4 O23 79.42(16) 7_476 .
O21 V4 V3 105.15(15) . .
O19 V4 V3 40.34(12) . .
O20 V4 V3 39.93(11) . .
O14 V4 V3 132.08(11) 7_476 .
O23 V4 V3 131.61(12) . .
O21 V4 V1 103.72(15) . 7_476
O19 V4 V1 131.31(13) . 7_476
O20 V4 V1 131.53(12) . 7_476
O14 V4 V1 39.74(11) 7_476 7_476
O23 V4 V1 39.70(11) . 7_476
V3 V4 V1 151.13(4) . 7_476
N2 Ni1 N2 180.000(1) . 5_586
N2 Ni1 N1 82.4(2) . .
N2 Ni1 N1 97.6(2) 5_586 .
N2 Ni1 N1 97.6(2) . 5_586
N2 Ni1 N1 82.4(2) 5_586 5_586
N1 Ni1 N1 180.000(1) . 5_586
N2 Ni1 O13 89.65(18) . 5_586
N2 Ni1 O13 90.35(18) 5_586 5_586
N1 Ni1 O13 89.20(18) . 5_586
N1 Ni1 O13 90.80(18) 5_586 5_586
N2 Ni1 O13 90.35(18) . .
N2 Ni1 O13 89.65(18) 5_586 .
N1 Ni1 O13 90.80(18) . .
N1 Ni1 O13 89.20(18) 5_586 .
O13 Ni1 O13 180.0(2) 5_586 .
N3 Ni2 N5 177.6(3) . .
N3 Ni2 N6 94.5(3) . .
N5 Ni2 N6 86.6(3) . .
N3 Ni2 N4 84.6(3) . .
N5 Ni2 N4 94.4(3) . .
N6 Ni2 N4 178.3(3) . .
C1 N1 Ni1 108.9(5) . .
C2 N2 Ni1 108.4(5) . .
C3 N3 Ni2 111.2(5) . .
C4 N4 Ni2 111.6(5) . .
C5 N5 Ni2 110.6(5) . .
C6 N6 Ni2 110.9(5) . .
C2 C1 N1 115.4(8) . .
C1 C2 N2 113.9(7) . .
C4 C3 N3 109.5(9) . .
C3 C4 N4 110.6(7) . .
C6 C5 N5 107.0(7) . .
N6 C6 C5 108.6(7) . .
P1 O1 O2 56.7(3) . .
P1 O1 O3 56.8(3) . 7_476
O2 O1 O3 94.3(4) . 7_476
P1 O1 O4 56.0(3) . .
O2 O1 O4 91.8(4) . .
O3 O1 O4 91.4(4) 7_476 .
P1 O2 O1 54.4(3) . .
P1 O2 O3 54.8(3) . .
O1 O2 O3 91.7(4) . .
P1 O2 O4 54.6(3) . 7_476
O1 O2 O4 89.4(4) . 7_476
O3 O2 O4 88.2(4) . 7_476
P1 O2 Mo4 124.5(3) . 7_476
O1 O2 Mo4 132.4(4) . 7_476
O3 O2 Mo4 69.7(3) . 7_476
O4 O2 Mo4 131.2(4) 7_476 7_476
P1 O2 Mo3 125.1(4) . 7_476
O1 O2 Mo3 70.7(3) . 7_476
O3 O2 Mo3 133.0(4) . 7_476
O4 O2 Mo3 132.8(4) 7_476 7_476
Mo4 O2 Mo3 90.2(2) 7_476 7_476
P1 O3 O1 54.4(3) . 7_476
P1 O3 O2 54.7(3) . .
O1 O3 O2 91.6(4) 7_476 .
P1 O3 Mo4 123.2(3) . 7_476
O1 O3 Mo4 135.6(4) 7_476 7_476
O2 O3 Mo4 68.5(3) . 7_476
P1 O4 O1 52.9(3) . .
P1 O4 O2 53.7(3) . 7_476
O1 O4 O2 88.5(4) . 7_476
P1 O4 Mo1 124.6(3) . .
O1 O4 Mo1 71.7(3) . .
O2 O4 Mo1 134.3(4) 7_476 .
Mo2 O5 Mo1 144.5(3) . 7_476
Mo4 O6 Mo3 143.7(3) . .
Mo2 O7 Mo4 143.9(3) . .
Mo3 O8 Mo1 144.2(3) 7_476 .
V3 O12 V2 97.26(16) . .
V3 O12 Mo4 100.95(17) . .
V2 O12 Mo4 134.1(2) . .
V1 O13 Ni1 135.9(2) . .
V1 O14 V4 99.29(17) . 7_476
V1 O14 Mo2 101.43(17) . .
V4 O14 Mo2 133.9(2) 7_476 .
V1 O16 Mo2 101.76(18) . .
V1 O16 V2 98.71(16) . .
Mo2 O16 V2 135.1(2) . .
V3 O19 Mo1 101.66(17) . .
V3 O19 V4 98.76(18) . .
Mo1 O19 V4 134.6(2) . .
V3 O20 Mo4 101.86(18) . .
V3 O20 V4 99.11(18) . .
Mo4 O20 V4 133.6(2) . .
V3 O22 V2 97.16(16) . .
V3 O22 Mo1 101.30(16) . .
V2 O22 Mo1 134.8(2) . .
V1 O23 Mo3 101.86(17) 7_476 .
V1 O23 V4 99.17(18) 7_476 .
Mo3 O23 V4 134.7(2) . .
V1 O24 V2 97.95(16) . .
V1 O24 Mo3 100.95(16) . 7_476
V2 O24 Mo3 133.5(2) . 7_476

loop_
_geom_bond_atom_site_label_1
_geom_bond_atom_site_label_2
_geom_bond_distance
_geom_bond_site_symmetry_2
P1 O1 1.502(6) .
P1 O1 1.502(6) 7_476
P1 O2 1.544(6) .
P1 O2 1.544(6) 7_476
P1 O3 1.545(6) .
P1 O3 1.545(6) 7_476
P1 O4 1.561(6) 7_476
P1 O4 1.561(6) .
Mo1 O10 1.669(4) .
Mo1 O8 1.867(4) .
Mo1 O5 1.869(4) 7_476
Mo1 O19 1.974(4) .
Mo1 O22 1.992(4) .
Mo1 O4 2.500(6) .
Mo1 V3 3.0457(11) .
Mo2 O18 1.667(4) .
Mo2 O5 1.863(5) .
Mo2 O7 1.865(5) .
Mo2 O16 1.978(4) .
Mo2 O14 1.985(4) .
Mo2 V1 3.0348(11) .
Mo3 O9 1.664(4) .
Mo3 O8 1.866(4) 7_476
Mo3 O6 1.870(4) .
Mo3 O23 1.982(4) .
Mo3 O24 1.996(4) 7_476
Mo3 O2 2.519(7) 7_476
Mo3 V1 3.0400(13) 7_476
Mo4 O15 1.665(4) .
Mo4 O6 1.861(4) .
Mo4 O7 1.874(5) .
Mo4 O20 1.967(4) .
Mo4 O12 1.981(4) .
Mo4 O2 2.485(7) 7_476
Mo4 O3 2.507(6) 7_476
Mo4 V3 3.0326(14) .
V1 O13 1.626(4) .
V1 O23 1.933(4) 7_476
V1 O16 1.934(4) .
V1 O14 1.935(4) .
V1 O24 1.944(4) .
V1 V2 2.9689(13) .
V1 V4 2.9877(14) 7_476
V1 Mo3 3.0400(13) 7_476
V2 O17 1.599(4) .
V2 O12 1.975(4) .
V2 O16 1.979(4) .
V2 O22 1.982(4) .
V2 O24 1.991(4) .
V2 V3 2.9459(14) .
V3 O11 1.603(4) .
V3 O20 1.939(4) .
V3 O22 1.947(4) .
V3 O12 1.950(4) .
V3 O19 1.954(4) .
V3 V4 2.9832(14) .
V4 O21 1.592(4) .
V4 O19 1.976(4) .
V4 O20 1.981(4) .
V4 O14 1.985(4) 7_476
V4 O23 1.991(4) .
V4 V1 2.9877(14) 7_476
Ni1 N2 2.083(5) .
Ni1 N2 2.083(5) 5_586
Ni1 N1 2.088(5) .
Ni1 N1 2.088(5) 5_586
Ni1 O13 2.156(4) 5_586
Ni1 O13 2.156(4) .
Ni2 N3 1.894(6) .
Ni2 N5 1.900(6) .
Ni2 N6 1.909(6) .
Ni2 N4 1.921(6) .
N1 C1 1.425(10) .
N2 C2 1.452(10) .
N3 C3 1.455(11) .
N4 C4 1.459(9) .
N5 C5 1.498(10) .
N6 C6 1.441(10) .
C1 C2 1.404(12) .
C3 C4 1.413(12) .
C5 C6 1.496(11) .
O1 O2 1.722(9) .
O1 O3 1.722(9) 7_476
O1 O4 1.781(9) .
O2 O3 1.782(9) .
O2 O4 1.820(9) 7_476
O2 Mo4 2.485(7) 7_476
O2 Mo3 2.519(7) 7_476
O3 O1 1.722(9) 7_476
O3 Mo4 2.507(6) 7_476
O4 O2 1.820(9) 7_476
O5 Mo1 1.869(4) 7_476
O8 Mo3 1.866(4) 7_476
O14 V4 1.985(4) 7_476
O23 V1 1.933(4) 7_476
O24 Mo3 1.996(4) 7_476
